data_2202220
loop_
_publ_author_name
'Shang Shan'
'Duan-Jun Xu'
'Wei-Xiao Hu'

_publ_section_title
;
 Isobutyraldehyde 2,4-dinitrophenylhydrazone
;
_journal_issue 6
_journal_name_full 'Acta Crystallographica Section E'
_journal_page_first o838
_journal_page_last o840
_journal_paper_doi 10.1107/S1600536803010547
_journal_volume 59
_journal_year 2003
_chemical_formula_iupac 'C10 H12 N4 O4'
_chemical_formula_moiety 'C10 H12 N4 O4'
_chemical_formula_sum 'C10 H12 N4 O4'
_chemical_formula_weight 252.24
_chemical_melting_point 459.6(5)
_chemical_name_systematic ?
_space_group_IT_number 14
_symmetry_cell_setting monoclinic
_symmetry_space_group_name_Hall '-P 2ybc'
_symmetry_space_group_name_H-M 'P 1 21/c 1'
_atom_sites_solution_hydrogens geom
_atom_sites_solution_primary direct
_atom_sites_solution_secondary difmap
_audit_creation_method SHELXL-97
_cell_angle_alpha 90.00
_cell_angle_beta 92.372(13)
_cell_angle_gamma 90.00
_cell_formula_units_Z 4
_cell_length_a 7.0514(10)
_cell_length_b 7.3862(12)
_cell_length_c 23.6459(16)
_cell_measurement_reflns_used 6730
_cell_measurement_temperature 298(2)
_cell_measurement_theta_max 27.4
_cell_measurement_theta_min 1.8
_cell_volume 1230.5(3)
_computing_cell_refinement PROCESS--AUTO
_computing_data_collection 'PROCESS--AUTO (Rigaku, 1998)'
_computing_data_reduction 'CrystalStructure (Rigaku/MSC and Rigaku, 2002)'
_computing_molecular_graphics 'ORTEP-3 for Windows (Farrugia, 1997)'
_computing_publication_material 'WinGX (Farrugia, 1999)'
_computing_structure_refinement 'SHELXL97 (Sheldrick, 1997)'
_computing_structure_solution 'SIR92 (Altomare et al., 1993)'
_diffrn_ambient_temperature 298(2)
_diffrn_detector_area_resol_mean 10.00
_diffrn_measured_fraction_theta_full 1.00
_diffrn_measured_fraction_theta_max 1.00
_diffrn_measurement_device_type 'Rigaku R-AXIS RAPID'
_diffrn_measurement_method \w
_diffrn_radiation_monochromator graphite
_diffrn_radiation_source 'fine-focus sealed tube'
_diffrn_radiation_type MoK\a
_diffrn_radiation_wavelength 0.71069
_diffrn_reflns_av_R_equivalents 0.0372
_diffrn_reflns_av_sigmaI/netI 0.0259
_diffrn_reflns_limit_h_max 9
_diffrn_reflns_limit_h_min -8
_diffrn_reflns_limit_k_max 9
_diffrn_reflns_limit_k_min -9
_diffrn_reflns_limit_l_max 30
_diffrn_reflns_limit_l_min -30
_diffrn_reflns_number 11248
_diffrn_reflns_theta_full 27.5
_diffrn_reflns_theta_max 27.48
_diffrn_reflns_theta_min 1.72
_exptl_absorpt_coefficient_mu 0.108
_exptl_absorpt_correction_type none
_exptl_crystal_colour yellow
_exptl_crystal_density_diffrn 1.362
_exptl_crystal_density_method 'not measured'
_exptl_crystal_description plate
_exptl_crystal_F_000 528
_exptl_crystal_size_max 0.22
_exptl_crystal_size_mid 0.20
_exptl_crystal_size_min 0.11
_refine_diff_density_max 0.36
_refine_diff_density_min -0.24
_refine_ls_extinction_method none
_refine_ls_goodness_of_fit_ref 1.069
_refine_ls_hydrogen_treatment constr
_refine_ls_matrix_type full
_refine_ls_number_parameters 163
_refine_ls_number_reflns 2820
_refine_ls_number_restraints 0
_refine_ls_restrained_S_all 1.069
_refine_ls_R_factor_all 0.103
_refine_ls_R_factor_gt 0.067
_refine_ls_shift/su_max 0.001
_refine_ls_shift/su_mean 0.000
_refine_ls_structure_factor_coef Fsqd
_refine_ls_weighting_details 'calc w = 1/[\s^2^(Fo^2^)+(0.059P)^2^+0.539P] where P = (Fo^2^+2Fc^2^)/3'
_refine_ls_weighting_scheme calc
_refine_ls_wR_factor_gt 0.143
_refine_ls_wR_factor_ref 0.159
_reflns_number_gt 1899
_reflns_number_total 2820
_reflns_threshold_expression I>2\s(I)
_cod_data_source_file wn6159.cif
_cod_data_source_block I
_cod_depositor_comments
;
The following automatic conversions were performed:
'_symmetry_cell_setting' value 'Monoclinic' changed to 'monoclinic'
according to '/home/saulius/struct/CIF-dictionaries/cif_core.dic'
dictionary named 'cif_core.dic' version 2.4.1 from 2010-06-29.

Automatic conversion script
Id: cif_fix_enum 1527 2010-12-29 10:47:43Z saulius 

The following automatic conversions were performed:

'_chemical_melting_point' value '186-187 \%C' was changed to
'459.6(5)' - it was converted from degrees Celsius(C) to Kelvins(K),
the average value was taken and precision was estimated.

Automatic conversion script
Id: cif_fix_values 1646 2011-03-28 12:23:43Z adriana 

The following automatic conversions were performed:

'_chemical_melting_point' value '186-187 \%C' was changed to
'459.6(5)' - it was converted from degrees Celsius(C) to Kelvins(K),
the average value was taken and precision was
estimated.

'_symmetry_cell_setting' value 'Monoclinic' changed to
'monoclinic' according to
/home/saulius/struct/CIF-dictionaries/cif_core.dic dictionary named
'cif_core.dic' version 2.4.1 from 2010-06-29.

Automatic conversion script
Id: cif_fix_values 1715 2011-07-08 13:25:40Z adriana 
;
_cod_original_sg_symbol_H-M 'P 21/c'
_cod_database_code 2202220
_cod_database_fobs_code 2202220

loop_
_symmetry_equiv_pos_as_xyz
'x, y, z'
'-x, y+1/2, -z+1/2'
'-x, -y, -z'
'x, -y-1/2, z-1/2'

loop_
_atom_site_label
_atom_site_fract_x
_atom_site_fract_y
_atom_site_fract_z
_atom_site_U_iso_or_equiv
_atom_site_adp_type
_atom_site_calc_flag
_atom_site_refinement_flags
_atom_site_occupancy
_atom_site_disorder_assembly
_atom_site_disorder_group
_atom_site_type_symbol
O1 0.0950(2) 0.9175(3) 0.45718(7) 0.0621(5) Uani d . 1 . . O
O2 0.2090(3) 0.8964(3) 0.37445(7) 0.0790(7) Uani d . 1 . . O
O3 0.8037(3) 0.6397(3) 0.34322(8) 0.0821(7) Uani d . 1 . . O
O4 0.9771(3) 0.5301(3) 0.41206(8) 0.0728(6) Uani d . 1 . . O
N1 0.2230(3) 0.8747(3) 0.42553(8) 0.0495(5) Uani d . 1 . . N
N2 0.8348(3) 0.6090(3) 0.39334(9) 0.0568(5) Uani d . 1 . . N
N3 0.3009(3) 0.8305(3) 0.54811(7) 0.0463(5) Uani d . 1 . . N
H3 0.1907 0.8703 0.5373 0.056 Uiso calc R 1 . . H
N4 0.3519(3) 0.8173(3) 0.60526(8) 0.0546(5) Uani d . 1 . . N
C1 0.4268(3) 0.7801(3) 0.50982(8) 0.0404(5) Uani d . 1 . . C
C2 0.3952(3) 0.7962(3) 0.45034(8) 0.0409(5) Uani d . 1 . . C
C3 0.5280(3) 0.7400(3) 0.41259(9) 0.0440(5) Uani d . 1 . . C
H3A 0.5036 0.7509 0.3738 0.053 Uiso calc R 1 . . H
C4 0.6952(3) 0.6685(3) 0.43314(9) 0.0463(5) Uani d . 1 . . C
C5 0.7346(3) 0.6518(3) 0.49129(9) 0.0486(6) Uani d . 1 . . C
H5 0.8496 0.6030 0.5046 0.058 Uiso calc R 1 . . H
C6 0.6047(3) 0.7071(3) 0.52833(9) 0.0474(5) Uani d . 1 . . C
H6 0.6331 0.6969 0.5670 0.057 Uiso calc R 1 . . H
C7 0.2288(4) 0.8699(4) 0.63867(10) 0.0636(7) Uani d . 1 . . C
H7 0.1126 0.9110 0.6237 0.076 Uiso calc R 1 . . H
C8 0.2621(5) 0.8688(5) 0.70176(11) 0.0871(10) Uani d . 1 . . C
H8 0.2619 0.9960 0.7135 0.104 Uiso calc R 1 . . H
C9 0.0978(7) 0.7834(7) 0.72861(14) 0.1354(18) Uani d . 1 . . C
H9A 0.1186 0.7841 0.7690 0.203 Uiso calc R 1 . . H
H9B 0.0841 0.6608 0.7156 0.203 Uiso calc R 1 . . H
H9C -0.0155 0.8501 0.7186 0.203 Uiso calc R 1 . . H
C10 0.4528(6) 0.7967(7) 0.71953(13) 0.1278(17) Uani d . 1 . . C
H10A 0.5490 0.8631 0.7008 0.192 Uiso calc R 1 . . H
H10B 0.4602 0.6710 0.7095 0.192 Uiso calc R 1 . . H
H10C 0.4721 0.8095 0.7598 0.192 Uiso calc R 1 . . H

loop_
_atom_site_aniso_label
_atom_site_aniso_U_11
_atom_site_aniso_U_22
_atom_site_aniso_U_33
_atom_site_aniso_U_12
_atom_site_aniso_U_13
_atom_site_aniso_U_23
O1 0.0475(9) 0.0875(14) 0.0515(9) 0.0158(9) 0.0029(8) -0.0060(9)
O2 0.0671(12) 0.1269(19) 0.0427(9) 0.0267(12) -0.0032(8) 0.0078(10)
O3 0.0791(14) 0.1139(18) 0.0545(11) 0.0270(12) 0.0190(10) 0.0046(11)
O4 0.0550(10) 0.0827(14) 0.0813(13) 0.0209(10) 0.0109(9) -0.0031(11)
N1 0.0456(10) 0.0580(13) 0.0445(10) 0.0024(9) -0.0022(9) -0.0009(9)
N2 0.0532(12) 0.0589(14) 0.0589(12) 0.0048(10) 0.0113(10) -0.0029(10)
N3 0.0443(10) 0.0566(12) 0.0381(9) 0.0032(9) 0.0025(8) 0.0012(8)
N4 0.0592(12) 0.0647(14) 0.0400(10) 0.0041(10) 0.0031(9) 0.0007(9)
C1 0.0441(11) 0.0359(12) 0.0413(10) -0.0072(9) 0.0031(9) 0.0000(9)
C2 0.0399(11) 0.0398(12) 0.0429(11) -0.0020(9) 0.0006(9) 0.0009(9)
C3 0.0477(12) 0.0431(13) 0.0414(11) -0.0044(10) 0.0032(9) -0.0007(9)
C4 0.0452(12) 0.0446(13) 0.0495(12) -0.0006(10) 0.0089(10) 0.0000(10)
C5 0.0431(12) 0.0473(14) 0.0553(13) 0.0037(10) -0.0012(10) 0.0036(10)
C6 0.0490(12) 0.0508(14) 0.0419(11) -0.0018(11) -0.0029(10) 0.0032(10)
C7 0.0700(17) 0.076(2) 0.0448(13) 0.0132(14) 0.0061(12) 0.0041(13)
C8 0.105(2) 0.112(3) 0.0452(14) 0.024(2) 0.0097(16) 0.0015(16)
C9 0.178(4) 0.162(4) 0.070(2) 0.025(4) 0.058(3) 0.019(2)
C10 0.147(4) 0.181(5) 0.0531(18) 0.041(3) -0.023(2) 0.007(2)

loop_
_atom_type_symbol
_atom_type_description
_atom_type_scat_dispersion_real
_atom_type_scat_dispersion_imag
_atom_type_scat_source
C C 0.0033 0.0016 'International Tables Vol C Tables 4.2.6.8 and 6.1.1.4'
H H 0.0000 0.0000 'International Tables Vol C Tables 4.2.6.8 and 6.1.1.4'
N N 0.0061 0.0033 'International Tables Vol C Tables 4.2.6.8 and 6.1.1.4'
O O 0.0106 0.0060 'International Tables Vol C Tables 4.2.6.8 and 6.1.1.4'

loop_
_geom_angle_atom_site_label_1
_geom_angle_atom_site_label_2
_geom_angle_atom_site_label_3
_geom_angle
O2 N1 O1 122.3(2)
O2 N1 C2 119.15(19)
O1 N1 C2 118.56(17)
O3 N2 O4 123.5(2)
O3 N2 C4 118.2(2)
O4 N2 C4 118.3(2)
C1 N3 N4 118.97(18)
C1 N3 H3 120.5
N4 N3 H3 120.5
C7 N4 N3 115.6(2)
N3 C1 C6 119.80(19)
N3 C1 C2 124.22(19)
C6 C1 C2 115.97(19)
C3 C2 C1 122.1(2)
C3 C2 N1 115.93(19)
C1 C2 N1 121.96(18)
C4 C3 C2 119.0(2)
C4 C3 H3A 120.5
C2 C3 H3A 120.5
C3 C4 C5 121.3(2)
C3 C4 N2 118.9(2)
C5 C4 N2 119.8(2)
C6 C5 C4 119.8(2)
C6 C5 H5 120.1
C4 C5 H5 120.1
C5 C6 C1 121.9(2)
C5 C6 H6 119.1
C1 C6 H6 119.1
N4 C7 C8 122.6(3)
N4 C7 H7 118.7
C8 C7 H7 118.7
C9 C8 C10 116.0(3)
C9 C8 C7 109.5(3)
C10 C8 C7 112.6(3)
C9 C8 H8 106.0
C10 C8 H8 106.0
C7 C8 H8 106.0
C8 C9 H9A 109.5
C8 C9 H9B 109.5
H9A C9 H9B 109.5
C8 C9 H9C 109.5
H9A C9 H9C 109.5
H9B C9 H9C 109.5
C8 C10 H10A 109.5
C8 C10 H10B 109.5
H10A C10 H10B 109.5
C8 C10 H10C 109.5
H10A C10 H10C 109.5
H10B C10 H10C 109.5

loop_
_geom_bond_atom_site_label_1
_geom_bond_atom_site_label_2
_geom_bond_site_symmetry_2
_geom_bond_distance
_geom_bond_publ_flag
O1 N1 . 1.238(2) ?
O2 N1 . 1.218(2) ?
O3 N2 . 1.218(3) ?
O4 N2 . 1.227(3) ?
N1 C2 . 1.447(3) ?
N2 C4 . 1.458(3) ?
N3 C1 . 1.346(3) y
N3 N4 . 1.387(2) y
N3 H3 . 0.860 ?
N4 C7 . 1.259(3) y
C1 C6 . 1.418(3) y
C1 C2 . 1.420(3) y
C2 C3 . 1.384(3) y
C3 C4 . 1.363(3) y
C3 H3A . 0.930 ?
C4 C5 . 1.397(3) y
C5 C6 . 1.356(3) y
C5 H5 . 0.930 ?
C6 H6 . 0.930 ?
C7 C8 . 1.501(3) y
C7 H7 . 0.930 ?
C8 C9 . 1.485(5) y
C8 C10 . 1.490(5) y
C8 H8 . 0.980 ?
C9 H9A . 0.960 ?
C9 H9B . 0.960 ?
C9 H9C . 0.960 ?
C10 H10A . 0.960 ?
C10 H10B . 0.960 ?
C10 H10C . 0.960 ?

loop_
_geom_hbond_atom_site_label_D
_geom_hbond_atom_site_label_H
_geom_hbond_atom_site_label_A
_geom_hbond_site_symmetry_A
_geom_hbond_distance_DH
_geom_hbond_distance_HA
_geom_hbond_distance_DA
_geom_hbond_angle_DHA
_geom_hbond_publ_flag
N3 H3 O1 . 0.86 2.02 2.624(2) 127 yes
N3 H3 O1 3_576 0.86 2.56 3.353(3) 154 yes
C5 H5 O4 3_766 0.93 2.48 3.283(3) 145 yes

loop_
_geom_torsion_atom_site_label_1
_geom_torsion_atom_site_label_2
_geom_torsion_atom_site_label_3
_geom_torsion_atom_site_label_4
_geom_torsion
C1 N3 N4 C7 178.7(2)
N4 N3 C1 C6 2.9(3)
N4 N3 C1 C2 -176.6(2)
N3 C1 C2 C3 -179.1(2)
C6 C1 C2 C3 1.5(3)
N3 C1 C2 N1 1.8(3)
C6 C1 C2 N1 -177.6(2)
O2 N1 C2 C3 -4.1(3)
O1 N1 C2 C3 175.9(2)
O2 N1 C2 C1 175.0(2)
O1 N1 C2 C1 -5.0(3)
C1 C2 C3 C4 -0.6(3)
N1 C2 C3 C4 178.6(2)
C2 C3 C4 C5 -0.3(3)
C2 C3 C4 N2 179.9(2)
O3 N2 C4 C3 6.2(3)
O4 N2 C4 C3 -173.5(2)
O3 N2 C4 C5 -173.7(2)
O4 N2 C4 C5 6.6(3)
C3 C4 C5 C6 0.1(4)
N2 C4 C5 C6 -180.0(2)
C4 C5 C6 C1 0.9(4)
N3 C1 C6 C5 178.9(2)
C2 C1 C6 C5 -1.6(3)
N3 N4 C7 C8 -178.6(3)
N4 C7 C8 C9 -131.7(3)
N4 C7 C8 C10 -1.0(5)

loop_
_cod_related_entry_id
_cod_related_entry_database
_cod_related_entry_code
1 ChemSpider 7842794
